data_2240549
loop_
_publ_author_name
'Kavitha, H. D.'
'Vinduvahini, M.'
'Mahabhaleshwaraiah, N. M.'
'Kotresh, O.'
'Devarajegowda, H. C.'

_publ_section_title
;
 Crystal structure of (7-chloro-2-oxo-2<i>H</i>-chromen-4-yl)methyl
 <i>N</i>,<i>N</i>-dimethylcarbamodithioate
;
_journal_coeditor_code BG2550
_journal_issue 4
_journal_name_full 'Acta Crystallographica Section E'
_journal_page_first o263
_journal_page_last o264
_journal_paper_doi 10.1107/S2056989015005678
_journal_volume 71
_journal_year 2015
_chemical_formula_iupac 'C13 H12 Cl N O2 S2'
_chemical_formula_moiety 'C13 H12 Cl N O2 S2'
_chemical_formula_sum 'C13 H12 Cl N O2 S2'
_chemical_formula_weight 313.81
_chemical_melting_point 407
_chemical_name_systematic
;
(7-Chloro-2-oxo-2<i>H</i>-chromen-4-yl)methyl
<i>N</i>,<i>N</i>-dimethylcarbamodithioate
;
_space_group_crystal_system monoclinic
_space_group_IT_number 14
_space_group_name_Hall '-P 2ybc'
_space_group_name_H-M_alt 'P 1 21/c 1'
_symmetry_space_group_name_Hall '-P 2ybc'
_symmetry_space_group_name_H-M 'P 1 21/c 1'
_atom_sites_solution_hydrogens geom
_atom_sites_solution_primary direct
_atom_sites_solution_secondary difmap
_audit_creation_method SHELXL-2014/7
_cell_angle_alpha 90
_cell_angle_beta 94.404(3)
_cell_angle_gamma 90
_cell_formula_units_Z 4
_cell_length_a 9.7244(4)
_cell_length_b 7.1157(3)
_cell_length_c 20.0896(9)
_cell_measurement_reflns_used 2446
_cell_measurement_temperature 296(2)
_cell_measurement_theta_max 25.00
_cell_measurement_theta_min 2.03
_cell_volume 1386.01(10)
_computing_cell_refinement
;
SAINT (Bruker, 2001)
;
_computing_data_collection
;
SMART (Bruker, 2001)
;
_computing_data_reduction
;
SAINT (Bruker, 2001)
;
_computing_molecular_graphics
;
ORTEP-3 for Windows (Farrugia, 2012)
;
_computing_publication_material
;
SHELXL2014 (Sheldrick, 2015)
;
_computing_structure_refinement
;
SHELXL2014 (Sheldrick, 2015)
;
_computing_structure_solution
;
SHELXS97 (Sheldrick, 2008))
;
_diffrn_ambient_temperature 296(2)
_diffrn_measured_fraction_theta_full 0.998
_diffrn_measured_fraction_theta_max 0.975
_diffrn_measurement_device_type 'Bruker SMART CCD area-detector'
_diffrn_measurement_method '\w and \f scans'
_diffrn_radiation_monochromator graphite
_diffrn_radiation_source 'fine-focus sealed tube'
_diffrn_radiation_type MoK\a
_diffrn_radiation_wavelength 0.71073
_diffrn_reflns_av_R_equivalents 0.0290
_diffrn_reflns_limit_h_max 14
_diffrn_reflns_limit_h_min -14
_diffrn_reflns_limit_k_max 10
_diffrn_reflns_limit_k_min -10
_diffrn_reflns_limit_l_max 30
_diffrn_reflns_limit_l_min -27
_diffrn_reflns_number 16144
_diffrn_reflns_theta_full 25.242
_diffrn_reflns_theta_max 32.166
_diffrn_reflns_theta_min 2.033
_exptl_absorpt_coefficient_mu 0.572
_exptl_absorpt_correction_T_max 1.0000
_exptl_absorpt_correction_T_min 0.7700
_exptl_absorpt_correction_type psi-scan
_exptl_absorpt_process_details
;
(SADABS; Sheldrick, 2007)
;
_exptl_crystal_colour colourless
_exptl_crystal_density_diffrn 1.504
_exptl_crystal_density_method 'not measured'
_exptl_crystal_description Plate
_exptl_crystal_F_000 648
_exptl_crystal_size_max 0.24
_exptl_crystal_size_mid 0.20
_exptl_crystal_size_min 0.12
_refine_diff_density_max 0.319
_refine_diff_density_min -0.348
_refine_ls_extinction_method none
_refine_ls_goodness_of_fit_ref 1.032
_refine_ls_hydrogen_treatment constr
_refine_ls_matrix_type full
_refine_ls_number_parameters 174
_refine_ls_number_reflns 4752
_refine_ls_number_restraints 0
_refine_ls_restrained_S_all 1.032
_refine_ls_R_factor_all 0.0973
_refine_ls_R_factor_gt 0.0525
_refine_ls_shift/su_max 0.043
_refine_ls_shift/su_mean 0.001
_refine_ls_structure_factor_coef Fsqd
_refine_ls_weighting_details 'w=1/[\s^2^(Fo^2^)+(0.0636P)^2^+0.4178P] where P=(Fo^2^+2Fc^2^)/3'
_refine_ls_weighting_scheme calc
_refine_ls_wR_factor_gt 0.1259
_refine_ls_wR_factor_ref 0.1473
_reflns_number_gt 2805
_reflns_number_total 4752
_reflns_threshold_expression I>2\s(I)
_cod_data_source_file bg2550sup1.cif
_cod_data_source_block I
_cod_database_code 2240549
_cod_database_fobs_code 2240549
_shelx_space_group_comment
;
The symmetry employed for this shelxl refinement is uniquely defined
by the following loop, which should always be used as a source of
symmetry information in preference to the above space-group names.
They are only intended as comments.
;

loop_
_space_group_symop_operation_xyz
'x, y, z'
'-x, y+1/2, -z+1/2'
'-x, -y, -z'
'x, -y-1/2, z-1/2'

loop_
_atom_site_type_symbol
_atom_site_label
_atom_site_fract_x
_atom_site_fract_y
_atom_site_fract_z
_atom_site_U_iso_or_equiv
_atom_site_adp_type
_atom_site_calc_flag
_atom_site_occupancy
Cl Cl1 -0.17680(7) 0.68940(10) 0.60871(3) 0.0643(2) Uani d 1
S S2 0.19845(6) 0.93877(9) 0.24696(3) 0.05245(18) Uani d 1
S S3 0.25794(7) 0.52236(9) 0.23740(3) 0.05581(19) Uani d 1
O O4 0.27371(14) 0.7395(2) 0.50559(7) 0.0489(4) Uani d 1
O O5 0.48199(17) 0.7569(3) 0.47037(9) 0.0673(5) Uani d 1
N N6 0.37617(18) 0.7922(3) 0.17126(9) 0.0522(5) Uani d 1
C C7 -0.0832(2) 0.7267(3) 0.53965(11) 0.0416(5) Uani d 1
C C8 -0.1507(2) 0.7599(3) 0.47806(12) 0.0442(5) Uani d 1
H H8 -0.2465 0.7639 0.4730 0.053 Uiso calc 1
C C9 -0.0740(2) 0.7870(3) 0.42398(11) 0.0413(5) Uani d 1
H H9 -0.1192 0.8099 0.3823 0.050 Uiso calc 1
C C10 0.07040(19) 0.7808(3) 0.43027(10) 0.0349(4) Uani d 1
C C11 0.1331(2) 0.7472(3) 0.49375(10) 0.0369(4) Uani d 1
C C12 0.0577(2) 0.7200(3) 0.54875(11) 0.0442(5) Uani d 1
H H12 0.1017 0.6977 0.5908 0.053 Uiso calc 1
C C13 0.15923(19) 0.8083(3) 0.37605(10) 0.0368(4) Uani d 1
C C14 0.2966(2) 0.8017(3) 0.38965(11) 0.0419(5) Uani d 1
H H14 0.3529 0.8210 0.3549 0.050 Uiso calc 1
C C15 0.3606(2) 0.7662(3) 0.45538(11) 0.0455(5) Uani d 1
C C16 0.0936(2) 0.8373(4) 0.30683(11) 0.0501(6) Uani d 1
H H16A 0.0133 0.9169 0.3099 0.060 Uiso calc 1
H H16B 0.0609 0.7164 0.2898 0.060 Uiso calc 1
C C17 0.2867(2) 0.7429(3) 0.21486(10) 0.0414(5) Uani d 1
C C18 0.4622(3) 0.6497(5) 0.14199(14) 0.0774(9) Uani d 1
H H18A 0.5282 0.6018 0.1758 0.116 Uiso calc 1
H H18B 0.5098 0.7053 0.1068 0.116 Uiso calc 1
H H18C 0.4050 0.5488 0.1243 0.116 Uiso calc 1
C C19 0.4015(3) 0.9852(5) 0.15168(14) 0.0722(8) Uani d 1
H H19A 0.3167 1.0548 0.1500 0.108 Uiso calc 1
H H19B 0.4372 0.9864 0.1084 0.108 Uiso calc 1
H H19C 0.4673 1.0418 0.1837 0.108 Uiso calc 1

loop_
_atom_site_aniso_label
_atom_site_aniso_U_11
_atom_site_aniso_U_22
_atom_site_aniso_U_33
_atom_site_aniso_U_12
_atom_site_aniso_U_13
_atom_site_aniso_U_23
Cl1 0.0719(4) 0.0596(4) 0.0660(4) 0.0019(3) 0.0351(3) -0.0003(3)
S2 0.0520(4) 0.0574(4) 0.0487(3) 0.0071(3) 0.0093(2) 0.0123(3)
S3 0.0611(4) 0.0543(4) 0.0515(4) -0.0088(3) 0.0010(3) 0.0002(3)
O4 0.0347(8) 0.0685(11) 0.0424(8) 0.0031(7) -0.0036(6) -0.0018(7)
O5 0.0337(9) 0.1053(16) 0.0615(11) 0.0061(9) -0.0057(8) -0.0083(10)
N6 0.0336(10) 0.0785(15) 0.0446(10) 0.0000(9) 0.0038(8) 0.0131(10)
C7 0.0477(12) 0.0289(10) 0.0503(12) -0.0002(8) 0.0180(9) -0.0030(8)
C8 0.0338(11) 0.0402(12) 0.0597(13) 0.0004(8) 0.0101(9) -0.0016(9)
C9 0.0339(10) 0.0405(12) 0.0492(12) 0.0014(8) 0.0012(8) 0.0022(9)
C10 0.0329(10) 0.0290(9) 0.0428(10) 0.0004(7) 0.0030(8) -0.0025(8)
C11 0.0337(10) 0.0329(10) 0.0439(11) 0.0015(7) 0.0029(8) -0.0039(8)
C12 0.0517(13) 0.0398(12) 0.0414(11) 0.0030(9) 0.0053(9) -0.0024(9)
C13 0.0317(10) 0.0375(11) 0.0410(10) 0.0018(8) 0.0016(8) -0.0001(8)
C14 0.0342(10) 0.0485(12) 0.0432(11) -0.0004(9) 0.0040(8) -0.0017(9)
C15 0.0340(11) 0.0521(13) 0.0503(12) 0.0019(9) 0.0017(9) -0.0057(10)
C16 0.0333(11) 0.0751(17) 0.0423(12) 0.0060(10) 0.0052(9) 0.0067(11)
C17 0.0291(10) 0.0612(14) 0.0328(10) -0.0022(9) -0.0047(7) 0.0045(9)
C18 0.0583(17) 0.120(3) 0.0564(16) 0.0281(17) 0.0192(13) 0.0130(16)
C19 0.0536(16) 0.098(2) 0.0651(17) -0.0159(15) 0.0067(13) 0.0305(16)

loop_
_atom_type_symbol
_atom_type_description
_atom_type_scat_dispersion_real
_atom_type_scat_dispersion_imag
_atom_type_scat_source
C C 0.0033 0.0016 'International Tables Vol C Tables 4.2.6.8 and 6.1.1.4'
H H 0.0000 0.0000 'International Tables Vol C Tables 4.2.6.8 and 6.1.1.4'
N N 0.0061 0.0033 'International Tables Vol C Tables 4.2.6.8 and 6.1.1.4'
O O 0.0106 0.0060 'International Tables Vol C Tables 4.2.6.8 and 6.1.1.4'
S S 0.1246 0.1234 'International Tables Vol C Tables 4.2.6.8 and 6.1.1.4'
Cl Cl 0.1484 0.1585 'International Tables Vol C Tables 4.2.6.8 and 6.1.1.4'

loop_
_geom_angle_atom_site_label_1
_geom_angle_atom_site_label_2
_geom_angle_atom_site_label_3
_geom_angle
C17 S2 C16 104.05(11)
C11 O4 C15 121.80(16)
C17 N6 C19 124.1(2)
C17 N6 C18 120.3(2)
C19 N6 C18 115.5(2)
C12 C7 C8 121.98(19)
C12 C7 Cl1 117.93(18)
C8 C7 Cl1 120.08(17)
C7 C8 C9 118.91(19)
C7 C8 H8 120.5
C9 C8 H8 120.5
C8 C9 C10 121.6(2)
C8 C9 H9 119.2
C10 C9 H9 119.2
C11 C10 C9 116.96(19)
C11 C10 C13 117.78(17)
C9 C10 C13 125.25(18)
O4 C11 C12 115.97(18)
O4 C11 C10 121.78(18)
C12 C11 C10 122.25(19)
C7 C12 C11 118.3(2)
C7 C12 H12 120.9
C11 C12 H12 120.9
C14 C13 C10 118.78(18)
C14 C13 C16 122.65(18)
C10 C13 C16 118.55(17)
C13 C14 C15 123.11(19)
C13 C14 H14 118.4
C15 C14 H14 118.4
O5 C15 O4 117.2(2)
O5 C15 C14 126.1(2)
O4 C15 C14 116.74(18)
C13 C16 S2 117.08(16)
C13 C16 H16A 108.0
S2 C16 H16A 108.0
C13 C16 H16B 108.0
S2 C16 H16B 108.0
H16A C16 H16B 107.3
N6 C17 S3 124.10(19)
N6 C17 S2 112.96(17)
S3 C17 S2 122.94(12)
N6 C18 H18A 109.5
N6 C18 H18B 109.5
H18A C18 H18B 109.5
N6 C18 H18C 109.5
H18A C18 H18C 109.5
H18B C18 H18C 109.5
N6 C19 H19A 109.5
N6 C19 H19B 109.5
H19A C19 H19B 109.5
N6 C19 H19C 109.5
H19A C19 H19C 109.5
H19B C19 H19C 109.5

loop_
_geom_bond_atom_site_label_1
_geom_bond_atom_site_label_2
_geom_bond_distance
Cl1 C7 1.737(2)
S2 C17 1.783(2)
S2 C16 1.788(2)
S3 C17 1.663(2)
O4 C11 1.371(2)
O4 C15 1.378(3)
O5 C15 1.198(3)
N6 C17 1.329(3)
N6 C19 1.455(4)
N6 C18 1.466(3)
C7 C12 1.369(3)
C7 C8 1.376(3)
C8 C9 1.378(3)
C8 H8 0.9300
C9 C10 1.401(3)
C9 H9 0.9300
C10 C11 1.392(3)
C10 C13 1.454(3)
C11 C12 1.386(3)
C12 H12 0.9300
C13 C14 1.343(3)
C13 C16 1.499(3)
C14 C15 1.438(3)
C14 H14 0.9300
C16 H16A 0.9700
C16 H16B 0.9700
C18 H18A 0.9600
C18 H18B 0.9600
C18 H18C 0.9600
C19 H19A 0.9600
C19 H19B 0.9600
C19 H19C 0.9600

loop_
_geom_hbond_atom_site_label_D
_geom_hbond_atom_site_label_H
_geom_hbond_atom_site_label_A
_geom_hbond_site_symmetry_A
_geom_hbond_distance_DH
_geom_hbond_distance_HA
_geom_hbond_distance_DA
_geom_hbond_angle_DHA
C16 H16A S3 2 0.97 2.84 3.707(2) 150

loop_
_geom_torsion_atom_site_label_1
_geom_torsion_atom_site_label_2
_geom_torsion_atom_site_label_3
_geom_torsion_atom_site_label_4
_geom_torsion
C12 C7 C8 C9 0.0(3)
Cl1 C7 C8 C9 -179.30(16)
C7 C8 C9 C10 0.3(3)
C8 C9 C10 C11 -0.4(3)
C8 C9 C10 C13 -179.84(19)
C15 O4 C11 C12 -179.28(19)
C15 O4 C11 C10 0.5(3)
C9 C10 C11 O4 -179.57(18)
C13 C10 C11 O4 -0.1(3)
C9 C10 C11 C12 0.2(3)
C13 C10 C11 C12 179.74(18)
C8 C7 C12 C11 -0.1(3)
Cl1 C7 C12 C11 179.17(15)
O4 C11 C12 C7 179.83(18)
C10 C11 C12 C7 0.0(3)
C11 C10 C13 C14 -0.6(3)
C9 C10 C13 C14 178.8(2)
C11 C10 C13 C16 177.7(2)
C9 C10 C13 C16 -2.9(3)
C10 C13 C14 C15 0.9(3)
C16 C13 C14 C15 -177.3(2)
C11 O4 C15 O5 -180.0(2)
C11 O4 C15 C14 -0.3(3)
C13 C14 C15 O5 179.2(2)
C13 C14 C15 O4 -0.4(3)
C14 C13 C16 S2 -20.1(3)
C10 C13 C16 S2 161.75(16)
C17 S2 C16 C13 85.7(2)
C19 N6 C17 S3 -179.84(18)
C18 N6 C17 S3 -3.0(3)
C19 N6 C17 S2 0.5(3)
C18 N6 C17 S2 177.35(18)
C16 S2 C17 N6 -176.86(15)
C16 S2 C17 S3 3.46(16)
